data_7056903
loop_
_publ_author_name
'Yuan, Shifang'
'Wang, Lijing'
'Huang, Chuanbing'
'Niu, Chunxia'
'Xiang, Kai'
'Xu, Caihong'
'Solan, Gregory A.'
'Ma, Hongwei'
'Sun, Wen-Hua'

_publ_section_title
;
 Azasilicon-bridged heterocyclic arylamines: syntheses, structures and
 photophysical properties
;
_journal_issue 4
_journal_name_full 'New Journal of Chemistry'
_journal_page_first 3102
_journal_paper_doi 10.1039/C7NJ03876C
_journal_volume 42
_journal_year 2018
_chemical_formula_sum 'C40 H48 N2'
_chemical_formula_weight 556.80
_space_group_crystal_system monoclinic
_space_group_IT_number 14
_space_group_name_Hall '-P 2yn'
_space_group_name_H-M_alt 'P 1 21/n 1'
_symmetry_space_group_name_Hall '-P 2yn'
_symmetry_space_group_name_H-M 'P 1 21/n 1'
_atom_sites_solution_hydrogens geom
_audit_creation_method SHELXL-2014/7
_audit_update_record
;
2018-01-06 deposited with the CCDC.
2018-01-15 downloaded from the CCDC.
;
_cell_angle_alpha 90
_cell_angle_beta 100.70(4)
_cell_angle_gamma 90
_cell_formula_units_Z 2
_cell_length_a 8.839(3)
_cell_length_b 12.054(4)
_cell_length_c 16.055(7)
_cell_measurement_reflns_used 1467
_cell_measurement_temperature 223(2)
_cell_measurement_theta_max 22.174
_cell_measurement_theta_min 2.458
_cell_volume 1680.8(11)
_computing_cell_refinement 'ApexII (Bruker 2009)'
_computing_data_collection 'ApexII (Bruker 2009)'
_computing_data_reduction 'ApexII (Bruker 2009)'
_computing_molecular_graphics 'Olex2 (Dolomanov et al., 2009)'
_computing_publication_material 'Olex2 (Dolomanov et al., 2009)'
_computing_structure_refinement 'SHELXL-2014/7 (Sheldrick, 2014)'
_computing_structure_solution 'ApexII (Bruker 2009)'
_diffrn_ambient_temperature 223(2)
_diffrn_measured_fraction_theta_full 0.962
_diffrn_measured_fraction_theta_max 0.962
_diffrn_measurement_device_type 'Bruker ApexII CCD'
_diffrn_measurement_method '\f and \w scan'
_diffrn_radiation_type MoK\a
_diffrn_radiation_wavelength 0.71073
_diffrn_reflns_av_R_equivalents 0.0293
_diffrn_reflns_av_unetI/netI 0.0446
_diffrn_reflns_Laue_measured_fraction_full 0.962
_diffrn_reflns_Laue_measured_fraction_max 0.962
_diffrn_reflns_limit_h_max 7
_diffrn_reflns_limit_h_min -10
_diffrn_reflns_limit_k_max 14
_diffrn_reflns_limit_k_min -14
_diffrn_reflns_limit_l_max 14
_diffrn_reflns_limit_l_min -19
_diffrn_reflns_number 5648
_diffrn_reflns_point_group_measured_fraction_full 0.962
_diffrn_reflns_point_group_measured_fraction_max 0.962
_diffrn_reflns_theta_full 25.002
_diffrn_reflns_theta_max 25.002
_diffrn_reflns_theta_min 2.126
_diffrn_source 'sealed tube'
_exptl_absorpt_coefficient_mu 0.063
_exptl_absorpt_correction_T_max 0.975
_exptl_absorpt_correction_T_min 0.969
_exptl_absorpt_correction_type multi-scan
_exptl_absorpt_process_details
;
SADABS v.2.10 (Bruker,2003) was used for absorption correction.
R(int) was 0.0920 before and 0.0258 after correction.
The Ratio of minimum to maximum transmission is 0.4414.
The \l/2 correction factor is 0.0015.
;
_exptl_crystal_colour colorless
_exptl_crystal_density_diffrn 1.100
_exptl_crystal_description block
_exptl_crystal_F_000 604
_exptl_crystal_size_max 0.500
_exptl_crystal_size_mid 0.400
_exptl_crystal_size_min 0.400
_exptl_transmission_factor_max 0.4440
_exptl_transmission_factor_min 0.4413
_refine_diff_density_max 0.147
_refine_diff_density_min -0.156
_refine_diff_density_rms 0.035
_refine_ls_extinction_method none
_refine_ls_goodness_of_fit_ref 1.039
_refine_ls_hydrogen_treatment constr
_refine_ls_matrix_type full
_refine_ls_number_parameters 194
_refine_ls_number_reflns 2851
_refine_ls_number_restraints 0
_refine_ls_restrained_S_all 1.039
_refine_ls_R_factor_all 0.0716
_refine_ls_R_factor_gt 0.0502
_refine_ls_shift/su_max 0.000
_refine_ls_shift/su_mean 0.000
_refine_ls_structure_factor_coef Fsqd
_refine_ls_weighting_details 'w=1/[\s^2^(Fo^2^)+(0.0708P)^2^+0.1342P] where P=(Fo^2^+2Fc^2^)/3'
_refine_ls_weighting_scheme calc
_refine_ls_wR_factor_gt 0.1244
_refine_ls_wR_factor_ref 0.1380
_reflns_Friedel_coverage 0.000
_reflns_number_gt 2074
_reflns_number_total 2851
_reflns_threshold_expression 'I > 2\s(I)'
_cod_data_source_file c7nj03876c2.cif
_cod_data_source_block CCDC1576210
_cod_depositor_comments 'Adding full bibliography for 7056899--7056909.cif.'
_cod_original_cell_volume 1680.8(12)
_cod_database_code 7056903
_shelx_shelxl_version_number 2014/7
_shelx_space_group_comment
;
The symmetry employed for this shelxl refinement is uniquely defined
by the following loop, which should always be used as a source of
symmetry information in preference to the above space-group names.
They are only intended as comments.
;
_shelx_estimated_absorpt_t_min 0.969
_shelx_estimated_absorpt_t_max 0.975

loop_
_space_group_symop_operation_xyz
'x, y, z'
'-x+1/2, y+1/2, -z+1/2'
'-x, -y, -z'
'x-1/2, -y-1/2, z-1/2'

loop_
_atom_site_label
_atom_site_type_symbol
_atom_site_fract_x
_atom_site_fract_y
_atom_site_fract_z
_atom_site_U_iso_or_equiv
_atom_site_adp_type
_atom_site_occupancy
_atom_site_site_symmetry_order
_atom_site_calc_flag
_atom_site_refinement_flags_posn
_atom_site_refinement_flags_adp
N1 N 0.86295(15) -0.02239(11) 0.14422(8) 0.0397(4) Uani 1 1 d . .
C9 C 0.88757(18) 0.09246(13) 0.16051(10) 0.0399(4) Uani 1 1 d . .
C10 C 0.7723(2) 0.16755(14) 0.12327(11) 0.0455(4) Uani 1 1 d . .
C11 C 0.7925(2) 0.27868(16) 0.14459(13) 0.0574(5) Uani 1 1 d . .
H11 H 0.7174 0.3302 0.1202 0.069 Uiso 1 1 calc R U
C12 C 0.9193(3) 0.31538(16) 0.20044(14) 0.0673(6) Uani 1 1 d . .
H12 H 0.9306 0.3913 0.2136 0.081 Uiso 1 1 calc R U
C13 C 1.0302(2) 0.24073(18) 0.23727(13) 0.0618(6) Uani 1 1 d . .
H13 H 1.1166 0.2668 0.2754 0.074 Uiso 1 1 calc R U
C14 C 1.0172(2) 0.12776(15) 0.21921(11) 0.0479(5) Uani 1 1 d . .
C15 C 1.1334(2) 0.04390(17) 0.26297(13) 0.0581(5) Uani 1 1 d . .
H15 H 1.1537 -0.0091 0.2192 0.070 Uiso 1 1 calc R U
C17 C 1.0674(3) -0.0222(2) 0.32873(15) 0.0817(7) Uani 1 1 d . .
H17A H 1.0503 0.0269 0.3740 0.123 Uiso 1 1 calc R U
H17B H 1.1394 -0.0800 0.3519 0.123 Uiso 1 1 calc R U
H17C H 0.9705 -0.0555 0.3022 0.123 Uiso 1 1 calc R U
C16 C 1.2875(3) 0.0944(2) 0.30383(16) 0.0873(8) Uani 1 1 d . .
H16A H 1.3228 0.1442 0.2639 0.131 Uiso 1 1 calc R U
H16B H 1.3626 0.0357 0.3194 0.131 Uiso 1 1 calc R U
H16C H 1.2753 0.1355 0.3541 0.131 Uiso 1 1 calc R U
C18 C 0.6281(2) 0.12727(16) 0.06501(12) 0.0550(5) Uani 1 1 d . .
H18 H 0.6517 0.0543 0.0421 0.066 Uiso 1 1 calc R U
C20 C 0.5727(3) 0.2037(2) -0.00991(16) 0.0977(9) Uani 1 1 d . .
H20A H 0.5338 0.2720 0.0101 0.147 Uiso 1 1 calc R U
H20B H 0.4913 0.1674 -0.0493 0.147 Uiso 1 1 calc R U
H20C H 0.6578 0.2204 -0.0383 0.147 Uiso 1 1 calc R U
C19 C 0.5009(3) 0.1096(2) 0.11624(17) 0.0911(8) Uani 1 1 d . .
H19A H 0.5344 0.0554 0.1605 0.137 Uiso 1 1 calc R U
H19B H 0.4089 0.0829 0.0791 0.137 Uiso 1 1 calc R U
H19C H 0.4787 0.1793 0.1417 0.137 Uiso 1 1 calc R U
C2 C 0.93012(18) -0.07537(13) 0.09249(10) 0.0389(4) Uani 1 1 d . .
C1 C 1.04097(19) -0.02198(14) 0.04225(11) 0.0441(4) Uani 1 1 d . .
H1A H 1.0953 0.0391 0.0754 0.053 Uiso 1 1 calc R U
H1B H 1.1178 -0.0769 0.0328 0.053 Uiso 1 1 calc R U
C3 C 0.89667(18) -0.19607(13) 0.08055(10) 0.0399(4) Uani 1 1 d . .
C4 C 0.9312(2) -0.25492(14) 0.01219(11) 0.0478(5) Uani 1 1 d . .
H4 H 0.9811 -0.2190 -0.0271 0.057 Uiso 1 1 calc R U
C5 C 0.8930(2) -0.36552(15) 0.00134(13) 0.0562(5) Uani 1 1 d . .
H5 H 0.9158 -0.4041 -0.0457 0.067 Uiso 1 1 calc R U
C6 C 0.8221(2) -0.41976(16) 0.05857(14) 0.0587(5) Uani 1 1 d . .
H6 H 0.7957 -0.4951 0.0506 0.070 Uiso 1 1 calc R U
C7 C 0.7898(2) -0.36361(16) 0.12749(14) 0.0589(5) Uani 1 1 d . .
H7 H 0.7433 -0.4010 0.1675 0.071 Uiso 1 1 calc R U
C8 C 0.82540(19) -0.25235(15) 0.13834(12) 0.0481(5) Uani 1 1 d . .
H8 H 0.8012 -0.2143 0.1852 0.058 Uiso 1 1 calc R U

loop_
_atom_site_aniso_label
_atom_site_aniso_U_11
_atom_site_aniso_U_22
_atom_site_aniso_U_33
_atom_site_aniso_U_23
_atom_site_aniso_U_13
_atom_site_aniso_U_12
N1 0.0420(8) 0.0424(8) 0.0365(8) 0.0021(6) 0.0118(6) 0.0026(6)
C9 0.0470(10) 0.0407(9) 0.0367(10) -0.0002(7) 0.0200(8) -0.0004(7)
C10 0.0536(10) 0.0459(10) 0.0426(10) 0.0036(8) 0.0234(9) 0.0061(8)
C11 0.0725(13) 0.0465(11) 0.0605(13) 0.0043(10) 0.0312(11) 0.0104(9)
C12 0.0971(17) 0.0438(11) 0.0706(15) -0.0093(10) 0.0409(14) -0.0065(11)
C13 0.0708(13) 0.0668(13) 0.0519(12) -0.0140(10) 0.0225(10) -0.0185(11)
C14 0.0521(11) 0.0538(11) 0.0415(10) -0.0036(8) 0.0181(9) -0.0060(8)
C15 0.0492(11) 0.0765(14) 0.0480(12) -0.0018(10) 0.0073(9) -0.0003(9)
C17 0.0645(14) 0.1047(19) 0.0725(16) 0.0327(13) 0.0040(12) 0.0039(12)
C16 0.0557(13) 0.124(2) 0.0795(17) -0.0036(15) 0.0044(12) -0.0083(13)
C18 0.0514(11) 0.0613(12) 0.0532(12) 0.0041(9) 0.0116(9) 0.0130(9)
C20 0.0857(17) 0.115(2) 0.0847(18) 0.0327(16) -0.0055(15) 0.0206(16)
C19 0.0656(14) 0.121(2) 0.0927(19) -0.0130(16) 0.0297(14) -0.0172(14)
C2 0.0395(9) 0.0422(9) 0.0360(9) 0.0036(8) 0.0096(8) 0.0009(7)
C1 0.0440(10) 0.0428(10) 0.0468(11) -0.0032(8) 0.0119(8) 0.0009(7)
C3 0.0381(9) 0.0404(9) 0.0418(10) 0.0044(8) 0.0090(8) 0.0037(7)
C4 0.0554(10) 0.0425(10) 0.0487(11) 0.0034(8) 0.0182(9) 0.0015(8)
C5 0.0684(12) 0.0456(11) 0.0549(12) -0.0041(9) 0.0124(10) 0.0030(9)
C6 0.0611(12) 0.0413(10) 0.0724(14) 0.0015(10) 0.0087(11) -0.0064(9)
C7 0.0552(12) 0.0536(12) 0.0710(14) 0.0148(11) 0.0202(10) -0.0064(9)
C8 0.0489(10) 0.0476(10) 0.0509(11) 0.0052(8) 0.0178(9) 0.0017(8)

loop_
_atom_type_symbol
_atom_type_description
_atom_type_scat_dispersion_real
_atom_type_scat_dispersion_imag
_atom_type_scat_source
C C 0.0033 0.0016 'International Tables Vol C Tables 4.2.6.8 and 6.1.1.4'
H H 0.0000 0.0000 'International Tables Vol C Tables 4.2.6.8 and 6.1.1.4'
N N 0.0061 0.0033 'International Tables Vol C Tables 4.2.6.8 and 6.1.1.4'

loop_
_geom_angle_atom_site_label_1
_geom_angle_atom_site_label_2
_geom_angle_atom_site_label_3
_geom_angle
_geom_angle_site_symmetry_1
C2 N1 C9 122.26(13) .
C14 C9 C10 121.61(16) .
C14 C9 N1 119.78(15) .
C10 C9 N1 118.31(15) .
C11 C10 C9 117.75(18) .
C11 C10 C18 121.19(16) .
C9 C10 C18 121.01(16) .
C12 C11 C10 121.70(19) .
C12 C11 H11 119.2 .
C10 C11 H11 119.2 .
C11 C12 C13 119.93(19) .
C11 C12 H12 120.0 .
C13 C12 H12 120.0 .
C12 C13 C14 121.55(19) .
C12 C13 H13 119.2 .
C14 C13 H13 119.2 .
C13 C14 C9 117.45(17) .
C13 C14 C15 122.13(18) .
C9 C14 C15 120.38(16) .
C14 C15 C17 110.83(16) .
C14 C15 C16 114.04(19) .
C17 C15 C16 109.72(18) .
C14 C15 H15 107.3 .
C17 C15 H15 107.3 .
C16 C15 H15 107.3 .
C15 C17 H17A 109.5 .
C15 C17 H17B 109.5 .
H17A C17 H17B 109.5 .
C15 C17 H17C 109.5 .
H17A C17 H17C 109.5 .
H17B C17 H17C 109.5 .
C15 C16 H16A 109.5 .
C15 C16 H16B 109.5 .
H16A C16 H16B 109.5 .
C15 C16 H16C 109.5 .
H16A C16 H16C 109.5 .
H16B C16 H16C 109.5 .
C10 C18 C20 113.87(18) .
C10 C18 C19 109.35(17) .
C20 C18 C19 110.44(19) .
C10 C18 H18 107.6 .
C20 C18 H18 107.6 .
C19 C18 H18 107.6 .
C18 C20 H20A 109.5 .
C18 C20 H20B 109.5 .
H20A C20 H20B 109.5 .
C18 C20 H20C 109.5 .
H20A C20 H20C 109.5 .
H20B C20 H20C 109.5 .
C18 C19 H19A 109.5 .
C18 C19 H19B 109.5 .
H19A C19 H19B 109.5 .
C18 C19 H19C 109.5 .
H19A C19 H19C 109.5 .
H19B C19 H19C 109.5 .
N1 C2 C3 117.80(15) .
N1 C2 C1 123.74(15) .
C3 C2 C1 118.46(14) .
C1 C1 C2 112.07(17) 3_755
C1 C1 H1A 109.2 3_755
C2 C1 H1A 109.2 .
C1 C1 H1B 109.2 3_755
C2 C1 H1B 109.2 .
H1A C1 H1B 107.9 .
C4 C3 C8 118.14(16) .
C4 C3 C2 122.23(15) .
C8 C3 C2 119.61(15) .
C5 C4 C3 120.65(17) .
C5 C4 H4 119.7 .
C3 C4 H4 119.7 .
C6 C5 C4 120.56(18) .
C6 C5 H5 119.7 .
C4 C5 H5 119.7 .
C5 C6 C7 119.66(18) .
C5 C6 H6 120.2 .
C7 C6 H6 120.2 .
C6 C7 C8 120.30(18) .
C6 C7 H7 119.9 .
C8 C7 H7 119.9 .
C7 C8 C3 120.67(17) .
C7 C8 H8 119.7 .
C3 C8 H8 119.7 .

loop_
_geom_bond_atom_site_label_1
_geom_bond_atom_site_label_2
_geom_bond_distance
_geom_bond_site_symmetry_2
N1 C2 1.278(2) .
N1 C9 1.418(2) .
C9 C14 1.407(2) .
C9 C10 1.410(2) .
C10 C11 1.386(3) .
C10 C18 1.514(3) .
C11 C12 1.372(3) .
C11 H11 0.9400 .
C12 C13 1.380(3) .
C12 H12 0.9400 .
C13 C14 1.393(3) .
C13 H13 0.9400 .
C14 C15 1.518(3) .
C15 C17 1.523(3) .
C15 C16 1.525(3) .
C15 H15 0.9900 .
C17 H17A 0.9700 .
C17 H17B 0.9700 .
C17 H17C 0.9700 .
C16 H16A 0.9700 .
C16 H16B 0.9700 .
C16 H16C 0.9700 .
C18 C20 1.522(3) .
C18 C19 1.526(3) .
C18 H18 0.9900 .
C20 H20A 0.9700 .
C20 H20B 0.9700 .
C20 H20C 0.9700 .
C19 H19A 0.9700 .
C19 H19B 0.9700 .
C19 H19C 0.9700 .
C2 C3 1.490(2) .
C2 C1 1.523(2) .
C1 C1 1.510(3) 3_755
C1 H1A 0.9800 .
C1 H1B 0.9800 .
C3 C4 1.388(2) .
C3 C8 1.391(2) .
C4 C5 1.378(3) .
C4 H4 0.9400 .
C5 C6 1.371(3) .
C5 H5 0.9400 .
C6 C7 1.371(3) .
C6 H6 0.9400 .
C7 C8 1.381(3) .
C7 H7 0.9400 .
C8 H8 0.9400 .

loop_
_geom_torsion_atom_site_label_1
_geom_torsion_atom_site_label_2
_geom_torsion_atom_site_label_3
_geom_torsion_atom_site_label_4
_geom_torsion
_geom_torsion_site_symmetry_4
C2 N1 C9 C14 -82.4(2) .
C2 N1 C9 C10 103.87(18) .
C14 C9 C10 C11 1.7(2) .
N1 C9 C10 C11 175.37(15) .
C14 C9 C10 C18 -175.65(15) .
N1 C9 C10 C18 -2.0(2) .
C9 C10 C11 C12 -0.5(3) .
C18 C10 C11 C12 176.89(17) .
C10 C11 C12 C13 -0.4(3) .
C11 C12 C13 C14 0.0(3) .
C12 C13 C14 C9 1.2(3) .
C12 C13 C14 C15 -176.42(17) .
C10 C9 C14 C13 -2.1(2) .
N1 C9 C14 C13 -175.62(15) .
C10 C9 C14 C15 175.59(15) .
N1 C9 C14 C15 2.0(2) .
C13 C14 C15 C17 105.1(2) .
C9 C14 C15 C17 -72.5(2) .
C13 C14 C15 C16 -19.3(3) .
C9 C14 C15 C16 163.12(17) .
C11 C10 C18 C20 40.9(2) .
C9 C10 C18 C20 -141.83(19) .
C11 C10 C18 C19 -83.2(2) .
C9 C10 C18 C19 94.1(2) .
C9 N1 C2 C3 179.60(14) .
C9 N1 C2 C1 -0.8(2) .
N1 C2 C1 C1 -89.8(2) 3_755
C3 C2 C1 C1 89.8(2) 3_755
N1 C2 C3 C4 163.56(15) .
C1 C2 C3 C4 -16.0(2) .
N1 C2 C3 C8 -15.0(2) .
C1 C2 C3 C8 165.41(14) .
C8 C3 C4 C5 1.2(3) .
C2 C3 C4 C5 -177.38(16) .
C3 C4 C5 C6 -0.9(3) .
C4 C5 C6 C7 -0.4(3) .
C5 C6 C7 C8 1.4(3) .
C6 C7 C8 C3 -1.1(3) .
C4 C3 C8 C7 -0.2(2) .
C2 C3 C8 C7 178.42(16) .
